data_7012052
loop_
_publ_author_name
'Dinda, Rupam'
'Sengupta, Parbati'
'Ghosh, Saktiprosad'
'Mayer-Figge, Heike'
'Sheldrick, William S.'

_publ_section_title
;
 A family of mononuclear molybdenum-(vi), and -(iv) oxo complexes with
 a tridentate (ONO) ligand
;
_journal_issue 23
_journal_name_full 'Journal of the Chemical Society, Dalton Transactions'
_journal_page_first 4434
_journal_paper_doi 10.1039/b207129k
_journal_year 2002
_chemical_formula_sum 'C16 H16 Mo N3 O5'
_chemical_formula_weight 426.26
_chemical_name_systematic
; 
? 
;
_space_group_IT_number 14
_symmetry_cell_setting monoclinic
_symmetry_space_group_name_Hall '-P 2yn'
_symmetry_space_group_name_H-M 'P 1 21/n 1'
_atom_sites_solution_hydrogens geom
_atom_sites_solution_primary direct
_atom_sites_solution_secondary difmap
_audit_creation_method SHELXL-97
_cell_angle_alpha 90.00
_cell_angle_beta 109.60(3)
_cell_angle_gamma 90.00
_cell_formula_units_Z 4
_cell_length_a 12.019(2)
_cell_length_b 9.804(2)
_cell_length_c 15.004(3)
_cell_measurement_reflns_used 15
_cell_measurement_temperature 293(2)
_cell_measurement_theta_max 15.0
_cell_measurement_theta_min 7.5
_cell_volume 1665.5(6)
_computing_cell_refinement 'Siemens P4'
_computing_data_collection 'Siemens P4'
_computing_data_reduction XDISK
_computing_molecular_graphics 'Siemens SHELXTL-PLUS (VMS)'
_computing_publication_material SHELXL-97
_computing_structure_refinement 'SHELXL-97 (Sheldrick, 1997)'
_computing_structure_solution 'SHELXS-97 (Sheldrick, 1990)'
_diffrn_ambient_temperature 293(2)
_diffrn_measured_fraction_theta_full 0.996
_diffrn_measured_fraction_theta_max 0.996
_diffrn_measurement_device 'Siemens P4 4-circle-diffractometer'
_diffrn_measurement_method 'Profile fitted'
_diffrn_radiation_monochromator graphite
_diffrn_radiation_source 'fine-focus sealed tube'
_diffrn_radiation_type MoK\a
_diffrn_radiation_wavelength 0.71073
_diffrn_reflns_av_R_equivalents 0.0323
_diffrn_reflns_av_sigmaI/netI 0.0378
_diffrn_reflns_limit_h_max 14
_diffrn_reflns_limit_h_min 0
_diffrn_reflns_limit_k_max 0
_diffrn_reflns_limit_k_min -11
_diffrn_reflns_limit_l_max 16
_diffrn_reflns_limit_l_min -17
_diffrn_reflns_number 3072
_diffrn_reflns_theta_full 24.99
_diffrn_reflns_theta_max 24.99
_diffrn_reflns_theta_min 2.53
_diffrn_standards_decay_% 20
_diffrn_standards_interval_count 100
_diffrn_standards_number 3
_exptl_absorpt_coefficient_mu 0.820
_exptl_absorpt_correction_T_max 0.50254
_exptl_absorpt_correction_T_min 0.46095
_exptl_absorpt_correction_type Semi-empirical
_exptl_crystal_colour 'pail yellow-orange'
_exptl_crystal_density_diffrn 1.700
_exptl_crystal_density_method 'not measured'
_exptl_crystal_description needle
_exptl_crystal_F_000 860
_exptl_crystal_size_max 0.64
_exptl_crystal_size_mid 0.17
_exptl_crystal_size_min 0.09
_refine_diff_density_max 0.606
_refine_diff_density_min -0.583
_refine_diff_density_rms 0.070
_refine_ls_extinction_coef ?0.0000(3)
_refine_ls_extinction_expression Fc^*^=kFc[1+0.001xFc^2^\l^3^/sin(2\q)]^-1/4^
_refine_ls_extinction_method SHELXL
_refine_ls_goodness_of_fit_ref 1.076
_refine_ls_hydrogen_treatment mixed
_refine_ls_matrix_type full
_refine_ls_number_parameters 267
_refine_ls_number_reflns 2926
_refine_ls_number_restraints 10
_refine_ls_restrained_S_all 1.074
_refine_ls_R_factor_all 0.0505
_refine_ls_R_factor_gt 0.0324
_refine_ls_shift/su_max 0.021
_refine_ls_shift/su_mean 0.001
_refine_ls_structure_factor_coef Fsqd
_refine_ls_weighting_details 'calc w=1/[\s^2^(Fo^2^)+(0.0320P)^2^+0.4940P] where P=(Fo^2^+2Fc^2^)/3'
_refine_ls_weighting_scheme calc
_refine_ls_wR_factor_gt 0.0662
_refine_ls_wR_factor_ref 0.0719
_reflns_number_gt 2312
_reflns_number_total 2926
_reflns_threshold_expression >2sigma(I)
_cod_data_source_file b207129k.txt
_cod_data_source_block rd1
_cod_depositor_comments
;
The following automatic conversions were performed:
'_symmetry_cell_setting' value 'Monoclinic' changed to 'monoclinic'
according to '/home/saulius/struct/CIF-dictionaries/cif_core.dic'
dictionary named 'cif_core.dic' version 2.4.1 from 2010-06-29.

Automatic conversion script
Id: cif_fix_enum 1527 2010-12-29 10:47:43Z saulius 
;
_cod_original_cell_volume 1665.4(6)
_cod_original_sg_symbol_H-M P2(1)/n
_cod_original_formula_sum 'C16 H16 N3 O5 Mo'
_cod_database_code 7012052

loop_
_symmetry_equiv_pos_as_xyz
'x, y, z'
'-x+1/2, y+1/2, -z+1/2'
'-x, -y, -z'
'x-1/2, -y-1/2, z-1/2'

loop_
_atom_site_label
_atom_site_type_symbol
_atom_site_fract_x
_atom_site_fract_y
_atom_site_fract_z
_atom_site_U_iso_or_equiv
_atom_site_adp_type
_atom_site_occupancy
_atom_site_symmetry_multiplicity
_atom_site_calc_flag
_atom_site_refinement_flags
_atom_site_disorder_assembly
_atom_site_disorder_group
Mo1 Mo 0.10340(3) 0.28532(3) 0.19880(2) 0.02966(11) Uani 1 1 d . . .
O1 O 0.0301(2) 0.4272(2) 0.21434(18) 0.0402(6) Uani 1 1 d . . .
O2 O 0.1999(2) 0.2458(3) 0.30694(19) 0.0527(8) Uani 1 1 d . . .
O3 O 0.2140(2) 0.3579(2) 0.14335(19) 0.0403(6) Uani 1 1 d . . .
O4 O -0.0205(2) 0.1476(2) 0.19514(16) 0.0323(5) Uani 1 1 d . . .
O5 O -0.0211(2) 0.3046(2) 0.04124(16) 0.0356(6) Uani 1 1 d . . .
N1 N 0.1404(2) 0.0957(3) 0.1307(2) 0.0299(6) Uani 1 1 d . . .
N2 N 0.0615(2) -0.0124(3) 0.1234(2) 0.0330(7) Uani 1 1 d . . .
C2 C 0.2278(3) 0.0705(4) 0.1018(3) 0.0357(8) Uani 1 1 d D . .
H2 H 0.238(3) -0.0168(17) 0.082(2) 0.043 Uiso 1 1 d D . .
C3 C -0.0189(3) 0.0252(3) 0.1591(2) 0.0289(7) Uani 1 1 d . . .
C11 C -0.1277(3) 0.3877(4) 0.0084(3) 0.0361(8) Uani 1 1 d D . .
H111 H -0.103(3) 0.4782(19) 0.033(3) 0.054(5) Uiso 1 1 d D . .
H112 H -0.153(3) 0.392(4) -0.0606(8) 0.054(5) Uiso 1 1 d D . .
C12 C -0.2227(3) 0.3294(4) 0.0406(3) 0.0506(11) Uani 1 1 d . . .
H121 H -0.1968 0.3289 0.1084 0.054(5) Uiso 1 1 calc R . .
H122 H -0.2396 0.2377 0.0174 0.054(5) Uiso 1 1 calc R . .
H123 H -0.2927 0.3840 0.0165 0.054(5) Uiso 1 1 calc R . .
C21 C 0.3163(3) 0.1699(4) 0.1018(3) 0.0359(8) Uani 1 1 d . . .
C22 C 0.4151(4) 0.1272(4) 0.0790(3) 0.0460(10) Uani 1 1 d D . .
H22 H 0.416(3) 0.0352(15) 0.064(3) 0.046(11) Uiso 1 1 d D . .
C23 C 0.5021(4) 0.2180(6) 0.0786(3) 0.0550(11) Uani 1 1 d . . .
H23 H 0.567(4) 0.186(4) 0.066(3) 0.071(15) Uiso 1 1 d . . .
C24 C 0.4920(4) 0.3529(5) 0.0996(3) 0.0505(10) Uani 1 1 d D . .
H24 H 0.550(3) 0.415(3) 0.100(3) 0.055(12) Uiso 1 1 d D . .
C25 C 0.3959(3) 0.3993(4) 0.1218(3) 0.0398(9) Uani 1 1 d D . .
H25 H 0.380(3) 0.4887(17) 0.134(3) 0.045(11) Uiso 1 1 d D . .
C26 C 0.3078(3) 0.3086(3) 0.1232(2) 0.0335(8) Uani 1 1 d . . .
C31 C -0.1138(3) -0.0694(3) 0.1593(2) 0.0292(7) Uani 1 1 d . . .
C32 C -0.2159(3) -0.0145(4) 0.1725(3) 0.0387(9) Uani 1 1 d D . .
H32 H -0.217(3) 0.0786(13) 0.183(3) 0.046 Uiso 1 1 d D . .
C33 C -0.3075(3) -0.0971(4) 0.1759(3) 0.0433(9) Uani 1 1 d D . .
H33 H -0.377(2) -0.058(4) 0.176(3) 0.053(12) Uiso 1 1 d D . .
C34 C -0.2993(4) -0.2360(4) 0.1662(3) 0.0471(10) Uani 1 1 d D . .
H34 H -0.357(3) -0.297(3) 0.170(3) 0.057 Uiso 1 1 d D . .
C35 C -0.1999(4) -0.2917(4) 0.1543(3) 0.0408(9) Uani 1 1 d D . .
H35 H -0.191(3) -0.3860(13) 0.151(3) 0.049 Uiso 1 1 d D . .
C36 C -0.1056(3) -0.2110(4) 0.1506(2) 0.0298(7) Uani 1 1 d . . .
N5 N -0.0074(3) -0.2749(3) 0.1389(2) 0.0359(7) Uani 1 1 d . . .
H51 H -0.0058 -0.3622 0.1341 0.043 Uiso 1 1 calc R . .
H52 H 0.0514 -0.2268 0.1365 0.043 Uiso 1 1 calc R . .

loop_
_atom_site_aniso_label
_atom_site_aniso_U_11
_atom_site_aniso_U_22
_atom_site_aniso_U_33
_atom_site_aniso_U_23
_atom_site_aniso_U_13
_atom_site_aniso_U_12
Mo1 0.03421(17) 0.02191(16) 0.03223(17) -0.00080(15) 0.01031(12) 0.00069(15)
O1 0.0504(16) 0.0275(13) 0.0464(15) -0.0035(12) 0.0213(13) 0.0015(12)
O2 0.0602(18) 0.0443(17) 0.0408(15) 0.0029(12) -0.0002(13) 0.0017(13)
O3 0.0346(14) 0.0278(13) 0.0627(17) 0.0036(13) 0.0219(13) 0.0013(11)
O4 0.0407(14) 0.0230(12) 0.0399(14) -0.0026(11) 0.0222(11) 0.0000(11)
O5 0.0310(12) 0.0427(16) 0.0328(13) 0.0050(11) 0.0102(10) 0.0095(11)
N1 0.0309(16) 0.0228(14) 0.0372(16) 0.0017(12) 0.0130(13) 0.0023(12)
N2 0.0360(17) 0.0232(14) 0.0439(17) -0.0019(13) 0.0189(14) -0.0017(13)
C2 0.038(2) 0.0275(18) 0.042(2) 0.0029(17) 0.0152(17) 0.0046(16)
C3 0.0341(19) 0.0250(17) 0.0273(18) 0.0042(14) 0.0097(15) 0.0028(15)
C11 0.035(2) 0.033(2) 0.039(2) 0.0060(17) 0.0117(17) 0.0065(17)
C12 0.042(2) 0.059(3) 0.056(3) 0.009(2) 0.023(2) 0.007(2)
C21 0.0299(19) 0.039(2) 0.039(2) 0.0064(17) 0.0113(16) -0.0001(16)
C22 0.041(2) 0.046(3) 0.056(3) 0.003(2) 0.022(2) 0.005(2)
C23 0.036(2) 0.070(3) 0.067(3) 0.003(3) 0.028(2) 0.000(2)
C24 0.039(2) 0.059(3) 0.054(3) -0.002(2) 0.016(2) -0.015(2)
C25 0.039(2) 0.042(2) 0.037(2) 0.0019(18) 0.0107(17) -0.0081(19)
C26 0.0297(18) 0.036(2) 0.0322(18) 0.0066(15) 0.0068(15) 0.0005(15)
C31 0.0347(19) 0.0276(18) 0.0270(17) 0.0033(14) 0.0125(15) 0.0011(15)
C32 0.045(2) 0.0318(19) 0.043(2) 0.0013(17) 0.0191(18) 0.0058(18)
C33 0.042(2) 0.045(2) 0.048(2) 0.0033(19) 0.022(2) 0.0018(19)
C34 0.048(2) 0.046(2) 0.051(2) 0.003(2) 0.022(2) -0.012(2)
C35 0.053(2) 0.0278(19) 0.046(2) 0.0011(19) 0.0220(18) -0.005(2)
C36 0.0404(19) 0.0260(17) 0.0241(16) 0.0013(15) 0.0122(14) -0.0009(17)
N5 0.0439(17) 0.0211(14) 0.0475(17) -0.0029(14) 0.0215(14) -0.0001(14)

loop_
_atom_type_symbol
_atom_type_description
_atom_type_scat_dispersion_real
_atom_type_scat_dispersion_imag
_atom_type_scat_source
C C 0.0033 0.0016 'International Tables Vol C Tables 4.2.6.8 and 6.1.1.4'
H H 0.0000 0.0000 'International Tables Vol C Tables 4.2.6.8 and 6.1.1.4'
N N 0.0061 0.0033 'International Tables Vol C Tables 4.2.6.8 and 6.1.1.4'
O O 0.0106 0.0060 'International Tables Vol C Tables 4.2.6.8 and 6.1.1.4'
Mo Mo -1.6832 0.6857 'International Tables Vol C Tables 4.2.6.8 and 6.1.1.4'

loop_
_geom_angle_atom_site_label_1
_geom_angle_atom_site_label_2
_geom_angle_atom_site_label_3
_geom_angle
_geom_angle_site_symmetry_1
_geom_angle_site_symmetry_3
_geom_angle_publ_flag
O2 Mo1 O1 105.97(13) . . ?
O2 Mo1 O3 98.52(13) . . ?
O1 Mo1 O3 102.79(11) . . ?
O2 Mo1 O4 97.85(12) . . ?
O1 Mo1 O4 98.09(11) . . ?
O3 Mo1 O4 148.68(10) . . ?
O2 Mo1 N1 94.04(12) . . ?
O1 Mo1 N1 158.78(11) . . ?
O3 Mo1 N1 80.67(10) . . ?
O4 Mo1 N1 71.69(9) . . ?
O2 Mo1 O5 170.38(11) . . ?
O1 Mo1 O5 83.54(10) . . ?
O3 Mo1 O5 80.45(10) . . ?
O4 Mo1 O5 78.98(9) . . ?
N1 Mo1 O5 76.35(9) . . ?
C26 O3 Mo1 135.5(2) . . ?
C3 O4 Mo1 120.9(2) . . ?
C11 O5 Mo1 125.3(2) . . ?
C2 N1 N2 115.8(3) . . ?
C2 N1 Mo1 128.5(2) . . ?
N2 N1 Mo1 115.60(19) . . ?
C3 N2 N1 109.1(3) . . ?
N1 C2 C21 123.7(3) . . ?
N1 C2 H2 120(2) . . ?
C21 C2 H2 116(2) . . ?
N2 C3 O4 122.7(3) . . ?
N2 C3 C31 120.2(3) . . ?
O4 C3 C31 117.1(3) . . ?
O5 C11 C12 110.9(3) . . ?
O5 C11 H111 105(2) . . ?
C12 C11 H111 113(2) . . ?
O5 C11 H112 108(2) . . ?
C12 C11 H112 111(2) . . ?
H111 C11 H112 108(3) . . ?
C11 C12 H121 109.5 . . ?
C11 C12 H122 109.5 . . ?
H121 C12 H122 109.5 . . ?
C11 C12 H123 109.5 . . ?
H121 C12 H123 109.5 . . ?
H122 C12 H123 109.5 . . ?
C22 C21 C26 118.4(3) . . ?
C22 C21 C2 118.8(3) . . ?
C26 C21 C2 122.8(3) . . ?
C23 C22 C21 121.0(4) . . ?
C23 C22 H22 124(2) . . ?
C21 C22 H22 115(2) . . ?
C24 C23 C22 119.7(4) . . ?
C24 C23 H23 121(3) . . ?
C22 C23 H23 119(3) . . ?
C23 C24 C25 121.2(4) . . ?
C23 C24 H24 121(3) . . ?
C25 C24 H24 118(3) . . ?
C24 C25 C26 119.7(4) . . ?
C24 C25 H25 127(2) . . ?
C26 C25 H25 113(2) . . ?
O3 C26 C25 118.2(3) . . ?
O3 C26 C21 121.8(3) . . ?
C25 C26 C21 120.0(3) . . ?
C36 C31 C32 118.8(3) . . ?
C36 C31 C3 123.1(3) . . ?
C32 C31 C3 118.1(3) . . ?
C33 C32 C31 121.5(4) . . ?
C33 C32 H32 121(2) . . ?
C31 C32 H32 118(2) . . ?
C34 C33 C32 119.4(4) . . ?
C34 C33 H33 121(3) . . ?
C32 C33 H33 119(3) . . ?
C33 C34 C35 120.0(4) . . ?
C33 C34 H34 123(3) . . ?
C35 C34 H34 117(3) . . ?
C34 C35 C36 122.1(4) . . ?
C34 C35 H35 121(2) . . ?
C36 C35 H35 117(2) . . ?
C35 C36 C31 118.3(3) . . ?
C35 C36 N5 118.8(3) . . ?
C31 C36 N5 123.0(3) . . ?
C36 N5 H51 120.0 . . ?
C36 N5 H52 120.0 . . ?
H51 N5 H52 120.0 . . ?

loop_
_geom_bond_atom_site_label_1
_geom_bond_atom_site_label_2
_geom_bond_distance
_geom_bond_site_symmetry_2
_geom_bond_publ_flag
Mo1 O2 1.693(3) . ?
Mo1 O1 1.704(2) . ?
Mo1 O3 1.925(2) . ?
Mo1 O4 1.997(2) . ?
Mo1 N1 2.237(3) . ?
Mo1 O5 2.343(2) . ?
O3 C26 1.350(4) . ?
O4 C3 1.318(4) . ?
O5 C11 1.457(4) . ?
N1 C2 1.288(4) . ?
N1 N2 1.401(4) . ?
N2 C3 1.306(4) . ?
C2 C21 1.443(5) . ?
C2 H2 0.927(10) . ?
C3 C31 1.471(5) . ?
C11 C12 1.494(5) . ?
C11 H111 0.971(10) . ?
C11 H112 0.978(10) . ?
C12 H121 0.9600 . ?
C12 H122 0.9600 . ?
C12 H123 0.9600 . ?
C21 C22 1.404(5) . ?
C21 C26 1.409(5) . ?
C22 C23 1.375(6) . ?
C22 H22 0.933(10) . ?
C23 C24 1.375(6) . ?
C23 H23 0.92(5) . ?
C24 C25 1.382(6) . ?
C24 H24 0.924(10) . ?
C25 C26 1.389(5) . ?
C25 H25 0.928(10) . ?
C31 C36 1.401(5) . ?
C31 C32 1.413(5) . ?
C32 C33 1.381(5) . ?
C32 H32 0.928(10) . ?
C33 C34 1.377(6) . ?
C33 H33 0.926(10) . ?
C34 C35 1.379(5) . ?
C34 H34 0.931(10) . ?
C35 C36 1.398(5) . ?
C35 H35 0.934(10) . ?
C36 N5 1.398(4) . ?
N5 H51 0.8600 . ?
N5 H52 0.8600 . ?

loop_
_geom_torsion_atom_site_label_1
_geom_torsion_atom_site_label_2
_geom_torsion_atom_site_label_3
_geom_torsion_atom_site_label_4
_geom_torsion
_geom_torsion_site_symmetry_1
_geom_torsion_site_symmetry_2
_geom_torsion_site_symmetry_3
_geom_torsion_site_symmetry_4
_geom_torsion_publ_flag
O2 Mo1 O3 C26 61.7(3) . . . . ?
O1 Mo1 O3 C26 170.3(3) . . . . ?
O4 Mo1 O3 C26 -59.1(4) . . . . ?
N1 Mo1 O3 C26 -31.0(3) . . . . ?
O5 Mo1 O3 C26 -108.6(3) . . . . ?
O2 Mo1 O4 C3 -91.0(2) . . . . ?
O1 Mo1 O4 C3 161.5(2) . . . . ?
O3 Mo1 O4 C3 29.9(3) . . . . ?
N1 Mo1 O4 C3 0.7(2) . . . . ?
O5 Mo1 O4 C3 79.8(2) . . . . ?
O2 Mo1 O5 C11 155.6(7) . . . . ?
O1 Mo1 O5 C11 -15.6(3) . . . . ?
O3 Mo1 O5 C11 -119.7(3) . . . . ?
O4 Mo1 O5 C11 84.0(3) . . . . ?
N1 Mo1 O5 C11 157.6(3) . . . . ?
O2 Mo1 N1 C2 -79.7(3) . . . . ?
O1 Mo1 N1 C2 119.6(4) . . . . ?
O3 Mo1 N1 C2 18.2(3) . . . . ?
O4 Mo1 N1 C2 -176.7(3) . . . . ?
O5 Mo1 N1 C2 100.6(3) . . . . ?
O2 Mo1 N1 N2 96.4(2) . . . . ?
O1 Mo1 N1 N2 -64.3(4) . . . . ?
O3 Mo1 N1 N2 -165.6(2) . . . . ?
O4 Mo1 N1 N2 -0.6(2) . . . . ?
O5 Mo1 N1 N2 -83.3(2) . . . . ?
C2 N1 N2 C3 177.0(3) . . . . ?
Mo1 N1 N2 C3 0.4(3) . . . . ?
N2 N1 C2 C21 178.5(3) . . . . ?
Mo1 N1 C2 C21 -5.4(5) . . . . ?
N1 N2 C3 O4 0.2(4) . . . . ?
N1 N2 C3 C31 179.3(3) . . . . ?
Mo1 O4 C3 N2 -0.7(4) . . . . ?
Mo1 O4 C3 C31 -179.9(2) . . . . ?
Mo1 O5 C11 C12 -69.7(4) . . . . ?
N1 C2 C21 C22 172.7(4) . . . . ?
N1 C2 C21 C26 -7.6(6) . . . . ?
C26 C21 C22 C23 0.7(6) . . . . ?
C2 C21 C22 C23 -179.6(4) . . . . ?
C21 C22 C23 C24 -0.7(7) . . . . ?
C22 C23 C24 C25 0.3(7) . . . . ?
C23 C24 C25 C26 0.1(6) . . . . ?
Mo1 O3 C26 C25 -152.3(3) . . . . ?
Mo1 O3 C26 C21 29.2(5) . . . . ?
C24 C25 C26 O3 -178.7(3) . . . . ?
C24 C25 C26 C21 -0.2(5) . . . . ?
C22 C21 C26 O3 178.2(3) . . . . ?
C2 C21 C26 O3 -1.5(5) . . . . ?
C22 C21 C26 C25 -0.2(5) . . . . ?
C2 C21 C26 C25 -179.9(3) . . . . ?
N2 C3 C31 C36 20.5(5) . . . . ?
O4 C3 C31 C36 -160.3(3) . . . . ?
N2 C3 C31 C32 -162.0(3) . . . . ?
O4 C3 C31 C32 17.1(4) . . . . ?
C36 C31 C32 C33 -0.8(5) . . . . ?
C3 C31 C32 C33 -178.4(3) . . . . ?
C31 C32 C33 C34 0.1(6) . . . . ?
C32 C33 C34 C35 0.6(6) . . . . ?
C33 C34 C35 C36 -0.6(6) . . . . ?
C34 C35 C36 C31 -0.1(5) . . . . ?
C34 C35 C36 N5 179.6(3) . . . . ?
C32 C31 C36 C35 0.8(5) . . . . ?
C3 C31 C36 C35 178.2(3) . . . . ?
C32 C31 C36 N5 -178.9(3) . . . . ?
C3 C31 C36 N5 -1.5(5) . . . . ?
